data_4318003
loop_
_publ_author_name
'P. Gall'
'N. Barrier'
'R. Gautier'
'P. Gougeon'

_publ_section_title
;
 Synthesis, Structural Trends, and Physical and Electronic Properties of
 the Reduced Molybdenum Oxides R4Mo4O11 (R = Nd-Tm and Y) Containing
 Infinite Chains of Trans-Edge-Shared Octahedral Clusters
;
_journal_name_full 'Inorganic Chemistry'
_journal_page_first 2879
_journal_page_last 2885
_journal_paper_doi 10.1021/ic011000i
_journal_volume 41
_journal_year 2002
_chemical_formula_sum 'Gd4 Mo4 O11'
_chemical_formula_weight 1188.76
_chemical_name_systematic
;
  ?
;
_space_group_IT_number 55
_symmetry_cell_setting orthorhombic
_symmetry_space_group_name_Hall '-P 2 2ab'
_symmetry_space_group_name_H-M 'P b a m'
_atom_sites_solution_hydrogens geom
_atom_sites_solution_primary direct
_atom_sites_solution_secondary difmap
_audit_creation_method SHELXL-97
_cell_angle_alpha 90.00
_cell_angle_beta 90.00
_cell_angle_gamma 90.00
_cell_formula_units_Z 4
_cell_length_a 10.7940(7)
_cell_length_b 15.9876(13)
_cell_length_c 5.6942(2)
_cell_measurement_temperature 293(2)
_cell_volume 982.65(11)
_computing_structure_refinement 'SHELXL-97 (Sheldrick, 1997)'
_diffrn_ambient_temperature 293(2)
_diffrn_measured_fraction_theta_full 1.000
_diffrn_measured_fraction_theta_max 1.000
_diffrn_radiation_monochromator graphite
_diffrn_radiation_source 'fine-focus sealed tube'
_diffrn_radiation_type MoK\a
_diffrn_radiation_wavelength 0.71070
_diffrn_reflns_av_R_equivalents 0.0000
_diffrn_reflns_av_sigmaI/netI 0.0385
_diffrn_reflns_limit_h_max 20
_diffrn_reflns_limit_h_min 0
_diffrn_reflns_limit_k_max 30
_diffrn_reflns_limit_k_min 0
_diffrn_reflns_limit_l_max 0
_diffrn_reflns_limit_l_min -10
_diffrn_reflns_number 3668
_diffrn_reflns_theta_full 41.96
_diffrn_reflns_theta_max 41.96
_diffrn_reflns_theta_min 2.28
_exptl_absorpt_coefficient_mu 31.571
_exptl_crystal_density_diffrn 8.035
_exptl_crystal_density_method 'not measured'
_exptl_crystal_F_000 2048
_refine_diff_density_max 3.409
_refine_diff_density_min -3.669
_refine_diff_density_rms 0.619
_refine_ls_extinction_coef 0.00072(3)
_refine_ls_extinction_expression Fc^*^=kFc[1+0.001xFc^2^\l^3^/sin(2\q)]^-1/4^
_refine_ls_extinction_method SHELXL
_refine_ls_goodness_of_fit_ref 1.148
_refine_ls_hydrogen_treatment mixed
_refine_ls_matrix_type full
_refine_ls_number_parameters 103
_refine_ls_number_reflns 3668
_refine_ls_number_restraints 0
_refine_ls_restrained_S_all 1.148
_refine_ls_R_factor_all 0.0506
_refine_ls_R_factor_gt 0.0265
_refine_ls_shift/su_max 0.001
_refine_ls_shift/su_mean 0.000
_refine_ls_structure_factor_coef Fsqd
_refine_ls_weighting_details 'calc w=1/[\s^2^(Fo^2^)+(0.0172P)^2^+6.8466P] where P=(Fo^2^+2Fc^2^)/3'
_refine_ls_weighting_scheme calc
_refine_ls_wR_factor_gt 0.0557
_refine_ls_wR_factor_ref 0.0591
_reflns_number_gt 2905
_reflns_number_total 3668
_reflns_threshold_expression >2sigma(I)
_cod_data_source_file ic011000i_3.cif
_cod_data_source_block gd4mo4o11
_cod_database_code 4318003

loop_
_symmetry_equiv_pos_as_xyz
'x, y, z'
'-x+1/2, y+1/2, z'
'x+1/2, -y+1/2, z'
'-x, -y, z'
'-x, -y, -z'
'x-1/2, -y-1/2, -z'
'-x-1/2, y-1/2, -z'
'x, y, -z'

loop_
_atom_site_label
_atom_site_type_symbol
_atom_site_fract_x
_atom_site_fract_y
_atom_site_fract_z
_atom_site_U_iso_or_equiv
_atom_site_adp_type
_atom_site_occupancy
_atom_site_symmetry_multiplicity
_atom_site_calc_flag
_atom_site_refinement_flags
_atom_site_disorder_assembly
_atom_site_disorder_group
Gd1 Gd 0.31433(3) 0.276588(17) 0.5000 0.00450(5) Uani 1 2 d S . .
Gd2 Gd 0.08079(3) 0.098562(17) 0.5000 0.00446(5) Uani 1 2 d S . .
Gd3 Gd 0.09838(3) 0.238410(17) 0.0000 0.00442(5) Uani 1 2 d S . .
Gd4 Gd 0.87981(3) 0.076976(18) 0.0000 0.00479(5) Uani 1 2 d S . .
Mo1 Mo 0.36812(3) 0.08411(2) 0.27265(6) 0.00335(5) Uani 1 1 d . . .
Mo2 Mo 0.59074(5) 0.06726(3) 0.5000 0.00347(7) Uani 1 2 d S . .
Mo3 Mo 0.58216(5) 0.05923(3) 0.0000 0.00329(7) Uani 1 2 d S . .
O1 O 0.2287(3) 0.17306(18) 0.2635(6) 0.0056(5) Uani 1 1 d . . .
O2 O 0.1838(3) 0.36522(18) 0.2406(6) 0.0059(5) Uani 1 1 d . . .
O3 O 0.4601(3) 0.32628(18) 0.2473(6) 0.0065(5) Uani 1 1 d . . .
O4 O 0.4608(4) 0.1624(3) 0.5000 0.0071(7) Uani 1 2 d S . .
O5 O 0.2602(4) 0.0140(3) 0.5000 0.0050(6) Uani 1 2 d S . .
O6 O 0.4515(4) 0.1506(3) 0.0000 0.0048(6) Uani 1 2 d S . .
O7 O 0.2738(4) 0.0247(3) 0.0000 0.0054(7) Uani 1 2 d S . .
O8 O 0.5000 0.5000 0.2470(8) 0.0066(7) Uani 1 2 d S . .

loop_
_atom_site_aniso_label
_atom_site_aniso_U_11
_atom_site_aniso_U_22
_atom_site_aniso_U_33
_atom_site_aniso_U_23
_atom_site_aniso_U_13
_atom_site_aniso_U_12
Gd1 0.00415(10) 0.00395(9) 0.00540(10) 0.000 0.000 -0.00044(8)
Gd2 0.00364(10) 0.00459(9) 0.00515(10) 0.000 0.000 0.00013(8)
Gd3 0.00418(10) 0.00368(9) 0.00541(10) 0.000 0.000 0.00034(7)
Gd4 0.00373(10) 0.00487(10) 0.00577(11) 0.000 0.000 -0.00084(8)
Mo1 0.00286(11) 0.00317(11) 0.00401(12) -0.00012(9) 0.00002(10) 0.00015(9)
Mo2 0.00312(16) 0.00326(16) 0.00403(17) 0.000 0.000 -0.00010(13)
Mo3 0.00254(16) 0.00317(16) 0.00417(17) 0.000 0.000 -0.00009(13)
O1 0.0035(10) 0.0068(11) 0.0064(12) -0.0010(9) -0.0006(9) 0.0003(8)
O2 0.0066(11) 0.0051(10) 0.0060(12) -0.0002(9) -0.0013(10) 0.0026(9)
O3 0.0051(11) 0.0069(11) 0.0075(12) 0.0008(10) -0.0004(10) -0.0005(8)
O4 0.0056(16) 0.0055(16) 0.0102(18) 0.000 0.000 0.0005(13)
O5 0.0033(15) 0.0033(14) 0.0083(17) 0.000 0.000 -0.0004(12)
O6 0.0036(15) 0.0055(15) 0.0053(16) 0.000 0.000 -0.0002(12)
O7 0.0038(15) 0.0051(15) 0.0071(17) 0.000 0.000 -0.0014(12)
O8 0.0080(16) 0.0068(15) 0.0049(16) 0.000 0.000 -0.0005(13)

loop_
_atom_type_symbol
_atom_type_description
_atom_type_scat_dispersion_real
_atom_type_scat_dispersion_imag
_atom_type_scat_source
Gd Gd -0.1653 3.9035 'International Tables Vol C Tables 4.2.6.8 and 6.1.1.4'
Mo Mo -1.6832 0.6857 'International Tables Vol C Tables 4.2.6.8 and 6.1.1.4'
O O 0.0106 0.0060 'International Tables Vol C Tables 4.2.6.8 and 6.1.1.4'

loop_
_geom_angle_atom_site_label_1
_geom_angle_atom_site_label_2
_geom_angle_atom_site_label_3
_geom_angle
_geom_angle_site_symmetry_1
_geom_angle_site_symmetry_3
_geom_angle_publ_flag
O3 Gd1 O3 78.47(16) 8_556 . ?
O3 Gd1 O1 152.83(11) 8_556 . ?
O3 Gd1 O1 99.03(11) . . ?
O3 Gd1 O1 99.03(11) 8_556 8_556 ?
O3 Gd1 O1 152.83(11) . 8_556 ?
O1 Gd1 O1 70.79(16) . 8_556 ?
O3 Gd1 O4 79.14(11) 8_556 . ?
O3 Gd1 O4 79.14(11) . . ?
O1 Gd1 O4 73.86(11) . . ?
O1 Gd1 O4 73.86(11) 8_556 . ?
O3 Gd1 O2 79.45(11) 8_556 8_556 ?
O3 Gd1 O2 124.67(10) . 8_556 ?
O1 Gd1 O2 121.66(10) . 8_556 ?
O1 Gd1 O2 80.57(10) 8_556 8_556 ?
O4 Gd1 O2 143.34(7) . 8_556 ?
O3 Gd1 O2 124.67(10) 8_556 . ?
O3 Gd1 O2 79.45(11) . . ?
O1 Gd1 O2 80.57(10) . . ?
O1 Gd1 O2 121.66(10) 8_556 . ?
O4 Gd1 O2 143.34(7) . . ?
O2 Gd1 O2 72.95(14) 8_556 . ?
O3 Gd1 Mo1 116.12(8) 8_556 . ?
O3 Gd1 Mo1 87.54(8) . . ?
O1 Gd1 Mo1 36.92(7) . . ?
O1 Gd1 Mo1 69.09(8) 8_556 . ?
O4 Gd1 Mo1 36.99(8) . . ?
O2 Gd1 Mo1 147.36(7) 8_556 . ?
O2 Gd1 Mo1 112.82(7) . . ?
O3 Gd1 Mo1 87.54(8) 8_556 8_556 ?
O3 Gd1 Mo1 116.12(8) . 8_556 ?
O1 Gd1 Mo1 69.09(8) . 8_556 ?
O1 Gd1 Mo1 36.92(7) 8_556 8_556 ?
O4 Gd1 Mo1 36.99(8) . 8_556 ?
O2 Gd1 Mo1 112.82(7) 8_556 8_556 ?
O2 Gd1 Mo1 147.36(7) . 8_556 ?
Mo1 Gd1 Mo1 44.921(13) . 8_556 ?
O3 Gd1 Mo2 103.27(8) 8_556 6_566 ?
O3 Gd1 Mo2 103.27(8) . 6_566 ?
O1 Gd1 Mo2 103.62(7) . 6_566 ?
O1 Gd1 Mo2 103.62(7) 8_556 6_566 ?
O4 Gd1 Mo2 176.85(11) . 6_566 ?
O2 Gd1 Mo2 36.48(7) 8_556 6_566 ?
O2 Gd1 Mo2 36.48(7) . 6_566 ?
Mo1 Gd1 Mo2 140.533(12) . 6_566 ?
Mo1 Gd1 Mo2 140.533(12) 8_556 6_566 ?
O3 Gd1 Gd2 39.91(8) 8_556 6_666 ?
O3 Gd1 Gd2 39.91(8) . 6_666 ?
O1 Gd1 Gd2 137.08(8) . 6_666 ?
O1 Gd1 Gd2 137.08(8) 8_556 6_666 ?
O4 Gd1 Gd2 83.88(11) . 6_666 ?
O2 Gd1 Gd2 98.09(7) 8_556 6_666 ?
O2 Gd1 Gd2 98.09(7) . 6_666 ?
Mo1 Gd1 Gd2 112.149(11) . 6_666 ?
Mo1 Gd1 Gd2 112.149(11) 8_556 6_666 ?
Mo2 Gd1 Gd2 99.269(13) 6_566 6_666 ?
O3 Gd1 Gd3 166.42(8) 8_556 . ?
O3 Gd1 Gd3 90.37(8) . . ?
O1 Gd1 Gd3 36.20(7) . . ?
O1 Gd1 Gd3 94.43(8) 8_556 . ?
O4 Gd1 Gd3 106.57(7) . . ?
O2 Gd1 Gd3 101.11(7) 8_556 . ?
O2 Gd1 Gd3 44.37(7) . . ?
Mo1 Gd1 Gd3 70.540(8) . . ?
Mo1 Gd1 Gd3 104.483(10) 8_556 . ?
Mo2 Gd1 Gd3 71.536(9) 6_566 . ?
Gd2 Gd1 Gd3 127.353(6) 6_666 . ?
O3 Gd2 O3 78.15(16) 3_455 6_566 ?
O3 Gd2 O8 75.53(9) 3_455 2_545 ?
O3 Gd2 O8 122.51(9) 6_566 2_545 ?
O3 Gd2 O8 122.51(9) 3_455 6_566 ?
O3 Gd2 O8 75.53(9) 6_566 6_566 ?
O8 Gd2 O8 77.30(18) 2_545 6_566 ?
O3 Gd2 O5 140.29(8) 3_455 . ?
O3 Gd2 O5 140.29(8) 6_566 . ?
O8 Gd2 O5 85.34(8) 2_545 . ?
O8 Gd2 O5 85.34(8) 6_566 . ?
O3 Gd2 O1 118.12(10) 3_455 8_556 ?
O3 Gd2 O1 76.42(11) 6_566 8_556 ?
O8 Gd2 O1 159.95(7) 2_545 8_556 ?
O8 Gd2 O1 103.87(11) 6_566 8_556 ?
O5 Gd2 O1 74.89(11) . 8_556 ?
O3 Gd2 O1 76.42(11) 3_455 . ?
O3 Gd2 O1 118.12(10) 6_566 . ?
O8 Gd2 O1 103.87(11) 2_545 . ?
O8 Gd2 O1 159.95(7) 6_566 . ?
O5 Gd2 O1 74.89(11) . . ?
O1 Gd2 O1 68.13(15) 8_556 . ?
O3 Gd2 Mo1 143.49(8) 3_455 8_556 ?
O3 Gd2 Mo1 108.62(8) 6_566 8_556 ?
O8 Gd2 Mo1 122.772(13) 2_545 8_556 ?
O8 Gd2 Mo1 93.51(5) 6_566 8_556 ?
O5 Gd2 Mo1 37.44(8) . 8_556 ?
O1 Gd2 Mo1 37.57(7) 8_556 8_556 ?
O1 Gd2 Mo1 68.77(7) . 8_556 ?
O3 Gd2 Mo1 108.62(8) 3_455 . ?
O3 Gd2 Mo1 143.49(8) 6_566 . ?
O8 Gd2 Mo1 93.51(5) 2_545 . ?
O8 Gd2 Mo1 122.772(13) 6_566 . ?
O5 Gd2 Mo1 37.44(8) . . ?
O1 Gd2 Mo1 68.77(7) 8_556 . ?
O1 Gd2 Mo1 37.57(7) . . ?
Mo1 Gd2 Mo1 45.200(13) 8_556 . ?
O3 Gd2 Gd1 39.74(8) 3_455 6_566 ?
O3 Gd2 Gd1 39.74(8) 6_566 6_566 ?
O8 Gd2 Gd1 94.528(11) 2_545 6_566 ?
O8 Gd2 Gd1 94.528(12) 6_566 6_566 ?
O5 Gd2 Gd1 179.83(10) . 6_566 ?
O1 Gd2 Gd1 105.25(7) 8_556 6_566 ?
O1 Gd2 Gd1 105.25(7) . 6_566 ?
Mo1 Gd2 Gd1 142.698(10) 8_556 6_566 ?
Mo1 Gd2 Gd1 142.698(10) . 6_566 ?
O3 Gd2 Gd4 37.55(8) 3_455 1_455 ?
O3 Gd2 Gd4 101.84(8) 6_566 1_455 ?
O8 Gd2 Gd4 37.98(5) 2_545 1_455 ?
O8 Gd2 Gd4 101.58(8) 6_566 1_455 ?
O5 Gd2 Gd4 116.08(5) . 1_455 ?
O1 Gd2 Gd4 153.07(7) 8_556 1_455 ?
O1 Gd2 Gd4 90.26(7) . 1_455 ?
Mo1 Gd2 Gd4 148.549(9) 8_556 1_455 ?
Mo1 Gd2 Gd4 104.156(8) . 1_455 ?
Gd1 Gd2 Gd4 63.839(7) 6_566 1_455 ?
O3 Gd2 Gd4 101.84(8) 3_455 1_456 ?
O3 Gd2 Gd4 37.55(8) 6_566 1_456 ?
O8 Gd2 Gd4 101.58(8) 2_545 1_456 ?
O8 Gd2 Gd4 37.98(5) 6_566 1_456 ?
O5 Gd2 Gd4 116.08(5) . 1_456 ?
O1 Gd2 Gd4 90.26(7) 8_556 1_456 ?
O1 Gd2 Gd4 153.07(7) . 1_456 ?
Mo1 Gd2 Gd4 104.156(8) 8_556 1_456 ?
Mo1 Gd2 Gd4 148.549(9) . 1_456 ?
Gd1 Gd2 Gd4 63.839(7) 6_566 1_456 ?
Gd4 Gd2 Gd4 104.697(11) 1_455 1_456 ?
O3 Gd3 O3 75.57(16) 6_565 3_455 ?
O3 Gd3 O1 126.22(10) 6_565 . ?
O3 Gd3 O1 78.11(11) 3_455 . ?
O3 Gd3 O1 78.11(11) 6_565 8 ?
O3 Gd3 O1 126.22(10) 3_455 8 ?
O1 Gd3 O1 81.14(15) . 8 ?
O3 Gd3 O6 84.43(11) 6_565 6_565 ?
O3 Gd3 O6 84.43(11) 3_455 6_565 ?
O1 Gd3 O6 138.08(8) . 6_565 ?
O1 Gd3 O6 138.08(8) 8 6_565 ?
O3 Gd3 O2 154.03(10) 6_565 . ?
O3 Gd3 O2 104.90(10) 3_455 . ?
O1 Gd3 O2 78.19(10) . . ?
O1 Gd3 O2 118.48(10) 8 . ?
O6 Gd3 O2 69.92(11) 6_565 . ?
O3 Gd3 O2 104.90(10) 6_565 8 ?
O3 Gd3 O2 154.03(10) 3_455 8 ?
O1 Gd3 O2 118.48(10) . 8 ?
O1 Gd3 O2 78.19(10) 8 8 ?
O6 Gd3 O2 69.92(11) 6_565 8 ?
O2 Gd3 O2 63.19(14) . 8 ?
O3 Gd3 Mo3 114.47(7) 6_565 6_565 ?
O3 Gd3 Mo3 114.47(7) 3_455 6_565 ?
O1 Gd3 Mo3 119.03(7) . 6_565 ?
O1 Gd3 Mo3 119.03(7) 8 6_565 ?
O6 Gd3 Mo3 38.67(10) 6_565 6_565 ?
O2 Gd3 Mo3 40.96(7) . 6_565 ?
O2 Gd3 Mo3 40.96(7) 8 6_565 ?
O3 Gd3 Gd4 39.60(8) 6_565 1_455 ?
O3 Gd3 Gd4 39.60(8) 3_455 1_455 ?
O1 Gd3 Gd4 94.43(7) . 1_455 ?
O1 Gd3 Gd4 94.43(7) 8 1_455 ?
O6 Gd3 Gd4 95.80(10) 6_565 1_455 ?
O2 Gd3 Gd4 144.12(7) . 1_455 ?
O2 Gd3 Gd4 144.12(7) 8 1_455 ?
Mo3 Gd3 Gd4 134.471(14) 6_565 1_455 ?
O3 Gd3 Gd2 37.55(8) 6_565 1_554 ?
O3 Gd3 Gd2 99.76(8) 3_455 1_554 ?
O1 Gd3 Gd2 105.27(8) . 1_554 ?
O1 Gd3 Gd2 40.70(8) 8 1_554 ?
O6 Gd3 Gd2 115.16(5) 6_565 1_554 ?
O2 Gd3 Gd2 155.25(7) . 1_554 ?
O2 Gd3 Gd2 94.89(7) 8 1_554 ?
Mo3 Gd3 Gd2 127.810(6) 6_565 1_554 ?
Gd4 Gd3 Gd2 60.621(7) 1_455 1_554 ?
O3 Gd3 Gd2 99.76(8) 6_565 . ?
O3 Gd3 Gd2 37.55(8) 3_455 . ?
O1 Gd3 Gd2 40.70(8) . . ?
O1 Gd3 Gd2 105.27(8) 8 . ?
O6 Gd3 Gd2 115.16(5) 6_565 . ?
O2 Gd3 Gd2 94.89(7) . . ?
O2 Gd3 Gd2 155.25(7) 8 . ?
Mo3 Gd3 Gd2 127.810(6) 6_565 . ?
Gd4 Gd3 Gd2 60.621(7) 1_455 . ?
Gd2 Gd3 Gd2 103.514(11) 1_554 . ?
O3 Gd3 Gd1 161.32(8) 6_565 . ?
O3 Gd3 Gd1 90.69(8) 3_455 . ?
O1 Gd3 Gd1 36.54(7) . . ?
O1 Gd3 Gd1 100.92(8) 8 . ?
O6 Gd3 Gd1 107.11(6) 6_565 . ?
O2 Gd3 Gd1 41.65(6) . . ?
O2 Gd3 Gd1 93.02(7) 8 . ?
Mo3 Gd3 Gd1 82.552(9) 6_565 . ?
Gd4 Gd3 Gd1 122.850(6) 1_455 . ?
Gd2 Gd3 Gd1 137.153(10) 1_554 . ?
Gd2 Gd3 Gd1 62.235(6) . . ?
O3 Gd4 O3 76.91(16) 3 6_665 ?
O3 Gd4 O8 122.40(9) 3 6_665 ?
O3 Gd4 O8 76.52(10) 6_665 6_665 ?
O3 Gd4 O8 76.52(10) 3 2_645 ?
O3 Gd4 O8 122.40(9) 6_665 2_645 ?
O8 Gd4 O8 76.38(18) 6_665 2_645 ?
O3 Gd4 O7 138.73(9) 3 5_655 ?
O3 Gd4 O7 138.73(9) 6_665 5_655 ?
O8 Gd4 O7 91.63(9) 6_665 5_655 ?
O8 Gd4 O7 91.63(9) 2_645 5_655 ?
O3 Gd4 O2 112.56(10) 3 6_665 ?
O3 Gd4 O2 75.46(10) 6_665 6_665 ?
O8 Gd4 O2 108.67(11) 6_665 6_665 ?
O8 Gd4 O2 162.01(7) 2_645 6_665 ?
O7 Gd4 O2 71.24(11) 5_655 6_665 ?
O3 Gd4 O2 75.46(10) 3 3 ?
O3 Gd4 O2 112.56(10) 6_665 3 ?
O8 Gd4 O2 162.01(7) 6_665 3 ?
O8 Gd4 O2 108.67(11) 2_645 3 ?
O7 Gd4 O2 71.24(11) 5_655 3 ?
O2 Gd4 O2 61.36(13) 6_665 3 ?
O3 Gd4 Mo3 116.19(8) 3 . ?
O3 Gd4 Mo3 116.19(8) 6_665 . ?
O8 Gd4 Mo3 121.36(4) 6_665 . ?
O8 Gd4 Mo3 121.36(4) 2_645 . ?
O7 Gd4 Mo3 39.39(11) 5_655 . ?
O2 Gd4 Mo3 41.00(6) 6_665 . ?
O2 Gd4 Mo3 41.00(6) 3 . ?
O3 Gd4 Gd3 40.32(8) 3 1_655 ?
O3 Gd4 Gd3 40.32(8) 6_665 1_655 ?
O8 Gd4 Gd3 90.831(10) 6_665 1_655 ?
O8 Gd4 Gd3 90.831(10) 2_645 1_655 ?
O7 Gd4 Gd3 176.87(11) 5_655 1_655 ?
O2 Gd4 Gd3 106.12(6) 6_665 1_655 ?
O2 Gd4 Gd3 106.12(6) 3 1_655 ?
Mo3 Gd4 Gd3 137.479(13) . 1_655 ?
O3 Gd4 Gd4 101.10(8) 3 5_755 ?
O3 Gd4 Gd4 101.10(8) 6_665 5_755 ?
O8 Gd4 Gd4 38.19(9) 6_665 5_755 ?
O8 Gd4 Gd4 38.19(9) 2_645 5_755 ?
O7 Gd4 Gd4 92.07(11) 5_655 5_755 ?
O2 Gd4 Gd4 143.97(7) 6_665 5_755 ?
O2 Gd4 Gd4 143.97(7) 3 5_755 ?
Mo3 Gd4 Gd4 131.464(15) . 5_755 ?
Gd3 Gd4 Gd4 91.058(13) 1_655 5_755 ?
O3 Gd4 Gd2 37.92(8) 3 1_655 ?
O3 Gd4 Gd2 101.30(8) 6_665 1_655 ?
O8 Gd4 Gd2 101.39(8) 6_665 1_655 ?
O8 Gd4 Gd2 38.59(6) 2_645 1_655 ?
O7 Gd4 Gd2 119.86(4) 5_655 1_655 ?
O2 Gd4 Gd2 147.82(6) 6_665 1_655 ?
O2 Gd4 Gd2 92.20(7) 3 1_655 ?
Mo3 Gd4 Gd2 127.545(6) . 1_655 ?
Gd3 Gd4 Gd2 61.454(6) 1_655 1_655 ?
Gd4 Gd4 Gd2 68.183(8) 5_755 1_655 ?
O3 Gd4 Gd2 101.30(8) 3 1_654 ?
O3 Gd4 Gd2 37.92(8) 6_665 1_654 ?
O8 Gd4 Gd2 38.59(6) 6_665 1_654 ?
O8 Gd4 Gd2 101.39(8) 2_645 1_654 ?
O7 Gd4 Gd2 119.86(4) 5_655 1_654 ?
O2 Gd4 Gd2 92.20(7) 6_665 1_654 ?
O2 Gd4 Gd2 147.82(6) 3 1_654 ?
Mo3 Gd4 Gd2 127.545(5) . 1_654 ?
Gd3 Gd4 Gd2 61.454(6) 1_655 1_654 ?
Gd4 Gd4 Gd2 68.183(8) 5_755 1_654 ?
Gd2 Gd4 Gd2 104.697(11) 1_655 1_654 ?
O4 Mo1 O1 87.22(15) . . ?
O4 Mo1 O5 102.07(11) . . ?
O1 Mo1 O5 88.78(15) . . ?
O4 Mo1 O6 87.07(12) . . ?
O1 Mo1 O6 86.84(15) . . ?
O5 Mo1 O6 169.67(13) . . ?
O4 Mo1 O7 169.03(13) . . ?
O1 Mo1 O7 86.51(15) . . ?
O5 Mo1 O7 86.79(11) . . ?
O6 Mo1 O7 83.60(13) . . ?
O4 Mo1 Mo1 51.05(8) . 8_556 ?
O1 Mo1 Mo1 91.45(9) . 8_556 ?
O5 Mo1 Mo1 51.32(7) . 8_556 ?
O6 Mo1 Mo1 138.11(9) . 8_556 ?
O7 Mo1 Mo1 138.11(9) . 8_556 ?
O4 Mo1 Mo2 48.51(13) . . ?
O1 Mo1 Mo2 135.72(9) . . ?
O5 Mo1 Mo2 98.32(10) . . ?
O6 Mo1 Mo2 91.34(11) . . ?
O7 Mo1 Mo2 137.26(12) . . ?
Mo1 Mo1 Mo2 61.836(9) 8_556 . ?
O4 Mo1 Mo2 99.12(10) . 5_656 ?
O1 Mo1 Mo2 136.51(9) . 5_656 ?
O5 Mo1 Mo2 47.75(12) . 5_656 ?
O6 Mo1 Mo2 136.15(12) . 5_656 ?
O7 Mo1 Mo2 91.62(11) . 5_656 ?
Mo1 Mo1 Mo2 62.249(9) 8_556 5_656 ?
Mo2 Mo1 Mo2 63.561(19) . 5_656 ?
O4 Mo1 Mo3 91.95(11) . . ?
O1 Mo1 Mo3 132.86(9) . . ?
O5 Mo1 Mo3 136.94(12) . . ?
O6 Mo1 Mo3 46.09(12) . . ?
O7 Mo1 Mo3 85.74(11) . . ?
Mo1 Mo1 Mo3 123.514(9) 8_556 . ?
Mo2 Mo1 Mo3 61.761(11) . . ?
Mo2 Mo1 Mo3 90.153(16) 5_656 . ?
O4 Mo1 Mo3 138.37(13) . 5_655 ?
O1 Mo1 Mo3 133.04(9) . 5_655 ?
O5 Mo1 Mo3 90.64(10) . 5_655 ?
O6 Mo1 Mo3 85.53(10) . 5_655 ?
O7 Mo1 Mo3 46.60(12) . 5_655 ?
Mo1 Mo1 Mo3 123.410(9) 8_556 5_655 ?
Mo2 Mo1 Mo3 90.760(16) . 5_655 ?
Mo2 Mo1 Mo3 61.218(10) 5_656 5_655 ?
Mo3 Mo1 Mo3 54.869(19) . 5_655 ?
O4 Mo1 Mo1 128.95(8) . 8 ?
O1 Mo1 Mo1 88.55(9) . 8 ?
O5 Mo1 Mo1 128.68(7) . 8 ?
O6 Mo1 Mo1 41.89(9) . 8 ?
O7 Mo1 Mo1 41.89(9) . 8 ?
Mo1 Mo1 Mo1 180.00(4) 8_556 8 ?
Mo2 Mo1 Mo1 118.164(9) . 8 ?
Mo2 Mo1 Mo1 117.751(9) 5_656 8 ?
Mo3 Mo1 Mo1 56.486(9) . 8 ?
Mo3 Mo1 Mo1 56.590(9) 5_655 8 ?
O4 Mo1 Gd2 99.43(11) . . ?
O1 Mo1 Gd2 45.07(9) . . ?
O5 Mo1 Gd2 43.87(12) . . ?
O6 Mo1 Gd2 130.43(12) . . ?
O7 Mo1 Gd2 82.40(11) . . ?
Mo1 Mo1 Gd2 67.400(7) 8_556 . ?
Mo2 Mo1 Gd2 129.194(14) . . ?
Mo2 Mo1 Gd2 91.594(14) 5_656 . ?
Mo3 Mo1 Gd2 168.057(15) . . ?
Mo3 Mo1 Gd2 116.270(15) 5_655 . ?
Mo1 Mo1 Gd2 112.600(6) 8 . ?
O5 Mo2 O4 171.60(17) 5_656 . ?
O5 Mo2 O2 87.15(12) 5_656 6_666 ?
O4 Mo2 O2 86.92(12) . 6_666 ?
O5 Mo2 O2 87.15(12) 5_656 3 ?
O4 Mo2 O2 86.92(12) . 3 ?
O2 Mo2 O2 90.10(17) 6_666 3 ?
O5 Mo2 Mo1 138.03(8) 5_656 . ?
O4 Mo2 Mo1 48.22(10) . . ?
O2 Mo2 Mo1 134.82(9) 6_666 . ?
O2 Mo2 Mo1 92.11(9) 3 . ?
O5 Mo2 Mo1 138.03(8) 5_656 8_556 ?
O4 Mo2 Mo1 48.22(10) . 8_556 ?
O2 Mo2 Mo1 92.11(9) 6_666 8_556 ?
O2 Mo2 Mo1 134.82(9) 3 8_556 ?
Mo1 Mo2 Mo1 56.328(18) . 8_556 ?
O5 Mo2 Mo1 47.86(9) 5_656 4_655 ?
O4 Mo2 Mo1 138.42(9) . 4_655 ?
O2 Mo2 Mo1 134.66(9) 6_666 4_655 ?
O2 Mo2 Mo1 92.51(8) 3 4_655 ?
Mo1 Mo2 Mo1 90.326(16) . 4_655 ?
Mo1 Mo2 Mo1 116.439(19) 8_556 4_655 ?
O5 Mo2 Mo1 47.86(9) 5_656 5_656 ?
O4 Mo2 Mo1 138.42(9) . 5_656 ?
O2 Mo2 Mo1 92.51(8) 6_666 5_656 ?
O2 Mo2 Mo1 134.66(9) 3 5_656 ?
Mo1 Mo2 Mo1 116.439(19) . 5_656 ?
Mo1 Mo2 Mo1 90.326(16) 8_556 5_656 ?
Mo1 Mo2 Mo1 55.503(18) 4_655 5_656 ?
O5 Mo2 Mo3 89.828(16) 5_656 . ?
O4 Mo2 Mo3 90.634(16) . . ?
O2 Mo2 Mo3 138.21(9) 6_666 . ?
O2 Mo2 Mo3 48.11(8) 3 . ?
Mo1 Mo2 Mo3 60.310(14) . . ?
Mo1 Mo2 Mo3 116.57(2) 8_556 . ?
Mo1 Mo2 Mo3 60.071(13) 4_655 . ?
Mo1 Mo2 Mo3 115.525(19) 5_656 . ?
O5 Mo2 Mo3 89.828(16) 5_656 1_556 ?
O4 Mo2 Mo3 90.634(16) . 1_556 ?
O2 Mo2 Mo3 48.11(8) 6_666 1_556 ?
O2 Mo2 Mo3 138.21(9) 3 1_556 ?
Mo1 Mo2 Mo3 116.57(2) . 1_556 ?
Mo1 Mo2 Mo3 60.310(14) 8_556 1_556 ?
Mo1 Mo2 Mo3 115.525(19) 4_655 1_556 ?
Mo1 Mo2 Mo3 60.071(13) 5_656 1_556 ?
Mo3 Mo2 Mo3 173.63(3) . 1_556 ?
O5 Mo2 Mo2 93.43(12) 5_656 5_656 ?
O4 Mo2 Mo2 94.97(13) . 5_656 ?
O2 Mo2 Mo2 134.95(8) 6_666 5_656 ?
O2 Mo2 Mo2 134.95(8) 3 5_656 ?
Mo1 Mo2 Mo2 58.847(17) . 5_656 ?
Mo1 Mo2 Mo2 58.847(17) 8_556 5_656 ?
Mo1 Mo2 Mo2 57.592(16) 4_655 5_656 ?
Mo1 Mo2 Mo2 57.592(16) 5_656 5_656 ?
Mo3 Mo2 Mo2 86.838(14) . 5_656 ?
Mo3 Mo2 Mo2 86.838(14) 1_556 5_656 ?
O5 Mo2 Gd1 84.87(12) 5_656 6_666 ?
O4 Mo2 Gd1 86.73(13) . 6_666 ?
O2 Mo2 Gd1 45.06(8) 6_666 6_666 ?
O2 Mo2 Gd1 45.06(8) 3 6_666 ?
Mo1 Mo2 Gd1 122.568(16) . 6_666 ?
Mo1 Mo2 Gd1 122.568(16) 8_556 6_666 ?
Mo1 Mo2 Gd1 120.984(17) 4_655 6_666 ?
Mo1 Mo2 Gd1 120.984(17) 5_656 6_666 ?
Mo3 Mo2 Gd1 93.150(14) . 6_666 ?
Mo3 Mo2 Gd1 93.150(14) 1_556 6_666 ?
Mo2 Mo2 Gd1 178.30(3) 5_656 6_666 ?
O6 Mo3 O7 174.79(18) . 5_655 ?
O6 Mo3 O2 87.13(12) . 3 ?
O7 Mo3 O2 88.88(12) 5_655 3 ?
O6 Mo3 O2 87.13(12) . 6_665 ?
O7 Mo3 O2 88.88(12) 5_655 6_665 ?
O2 Mo3 O2 80.02(17) 3 6_665 ?
O6 Mo3 Mo3 92.88(12) . 5_655 ?
O7 Mo3 Mo3 92.33(12) 5_655 5_655 ?
O2 Mo3 Mo3 139.98(8) 3 5_655 ?
O2 Mo3 Mo3 139.98(8) 6_665 5_655 ?
O6 Mo3 Mo1 47.74(8) . 8 ?
O7 Mo3 Mo1 135.60(7) 5_655 8 ?
O2 Mo3 Mo1 134.26(8) 3 8 ?
O2 Mo3 Mo1 89.31(9) 6_665 8 ?
Mo3 Mo3 Mo1 62.717(18) 5_655 8 ?
O6 Mo3 Mo1 47.74(8) . . ?
O7 Mo3 Mo1 135.60(7) 5_655 . ?
O2 Mo3 Mo1 89.31(9) 3 . ?
O2 Mo3 Mo1 134.26(8) 6_665 . ?
Mo3 Mo3 Mo1 62.717(18) 5_655 . ?
Mo1 Mo3 Mo1 67.028(18) 8 . ?
O6 Mo3 Mo1 135.80(8) . 5_655 ?
O7 Mo3 Mo1 47.54(8) 5_655 5_655 ?
O2 Mo3 Mo1 135.79(9) 3 5_655 ?
O2 Mo3 Mo1 90.50(8) 6_665 5_655 ?
Mo3 Mo3 Mo1 62.414(17) 5_655 5_655 ?
Mo1 Mo3 Mo1 88.131(15) 8 5_655 ?
Mo1 Mo3 Mo1 125.131(19) . 5_655 ?
O6 Mo3 Mo1 135.80(8) . 4_655 ?
O7 Mo3 Mo1 47.54(8) 5_655 4_655 ?
O2 Mo3 Mo1 90.50(8) 3 4_655 ?
O2 Mo3 Mo1 135.79(9) 6_665 4_655 ?
Mo3 Mo3 Mo1 62.414(17) 5_655 4_655 ?
Mo1 Mo3 Mo1 125.131(19) 8 4_655 ?
Mo1 Mo3 Mo1 88.131(15) . 4_655 ?
Mo1 Mo3 Mo1 66.820(18) 5_655 4_655 ?
O6 Mo3 Mo2 89.437(16) . . ?
O7 Mo3 Mo2 90.276(16) 5_655 . ?
O2 Mo3 Mo2 46.83(8) 3 . ?
O2 Mo3 Mo2 126.85(9) 6_665 . ?
Mo3 Mo3 Mo2 93.157(14) 5_655 . ?
Mo1 Mo3 Mo2 124.86(2) 8 . ?
Mo1 Mo3 Mo2 57.929(13) . . ?
Mo1 Mo3 Mo2 125.464(19) 5_655 . ?
Mo1 Mo3 Mo2 58.710(13) 4_655 . ?
O6 Mo3 Mo2 89.437(16) . 1_554 ?
O7 Mo3 Mo2 90.276(16) 5_655 1_554 ?
O2 Mo3 Mo2 126.85(9) 3 1_554 ?
O2 Mo3 Mo2 46.83(8) 6_665 1_554 ?
Mo3 Mo3 Mo2 93.157(14) 5_655 1_554 ?
Mo1 Mo3 Mo2 57.929(13) 8 1_554 ?
Mo1 Mo3 Mo2 124.86(2) . 1_554 ?
Mo1 Mo3 Mo2 58.710(13) 5_655 1_554 ?
Mo1 Mo3 Mo2 125.464(19) 4_655 1_554 ?
Mo2 Mo3 Mo2 173.63(3) . 1_554 ?
O6 Mo3 Gd4 128.95(12) . . ?
O7 Mo3 Gd4 45.84(12) 5_655 . ?
O2 Mo3 Gd4 55.75(9) 3 . ?
O2 Mo3 Gd4 55.75(9) 6_665 . ?
Mo3 Mo3 Gd4 138.17(3) 5_655 . ?
Mo1 Mo3 Gd4 143.709(11) 8 . ?
Mo1 Mo3 Gd4 143.709(11) . . ?
Mo1 Mo3 Gd4 83.217(14) 5_655 . ?
Mo1 Mo3 Gd4 83.217(14) 4_655 . ?
Mo2 Mo3 Gd4 87.919(15) . . ?
Mo2 Mo3 Gd4 87.919(15) 1_554 . ?
Mo1 O1 Gd3 140.40(16) . . ?
Mo1 O1 Gd1 100.68(12) . . ?
Gd3 O1 Gd1 107.26(12) . . ?
Mo1 O1 Gd2 97.36(12) . . ?
Gd3 O1 Gd2 100.59(11) . . ?
Gd1 O1 Gd2 106.98(13) . . ?
Mo2 O2 Mo3 85.06(11) 6_566 6_565 ?
Mo2 O2 Gd1 98.45(12) 6_566 . ?
Mo3 O2 Gd1 175.92(16) 6_565 . ?
Mo2 O2 Gd3 127.02(14) 6_566 . ?
Mo3 O2 Gd3 85.48(10) 6_565 . ?
Gd1 O2 Gd3 93.97(9) . . ?
Mo2 O2 Gd4 124.22(13) 6_566 6_565 ?
Mo3 O2 Gd4 83.26(10) 6_565 6_565 ?
Gd1 O2 Gd4 93.03(10) . 6_565 ?
Gd3 O2 Gd4 106.11(11) . 6_565 ?
Gd4 O3 Gd1 111.55(13) 6_565 . ?
Gd4 O3 Gd2 104.53(12) 6_565 6_666 ?
Gd1 O3 Gd2 100.35(13) . 6_666 ?
Gd4 O3 Gd3 100.08(13) 6_565 6_665 ?
Gd1 O3 Gd3 132.81(14) . 6_665 ?
Gd2 O3 Gd3 104.61(12) 6_666 6_665 ?
Mo1 O4 Mo1 77.90(16) . 8_556 ?
Mo1 O4 Mo2 83.27(15) . . ?
Mo1 O4 Mo2 83.27(15) 8_556 . ?
Mo1 O4 Gd1 98.14(16) . . ?
Mo1 O4 Gd1 98.14(16) 8_556 . ?
Mo2 O4 Gd1 178.2(2) . . ?
Mo2 O5 Mo1 84.38(15) 5_656 8_556 ?
Mo2 O5 Mo1 84.38(15) 5_656 . ?
Mo1 O5 Mo1 77.35(15) 8_556 . ?
Mo2 O5 Gd2 176.0(2) 5_656 . ?
Mo1 O5 Gd2 98.69(15) 8_556 . ?
Mo1 O5 Gd2 98.69(15) . . ?
Mo3 O6 Mo1 86.18(14) . 8 ?
Mo3 O6 Mo1 86.18(14) . . ?
Mo1 O6 Mo1 96.22(18) 8 . ?
Mo3 O6 Gd3 94.23(17) . 6_665 ?
Mo1 O6 Gd3 131.87(9) 8 6_665 ?
Mo1 O6 Gd3 131.87(9) . 6_665 ?
Mo3 O7 Mo1 85.86(14) 5_655 . ?
Mo3 O7 Mo1 85.86(14) 5_655 8 ?
Mo1 O7 Mo1 96.22(18) . 8 ?
Mo3 O7 Gd4 94.77(17) 5_655 5_655 ?
Mo1 O7 Gd4 131.87(9) . 5_655 ?
Mo1 O7 Gd4 131.87(9) 8 5_655 ?
Gd4 O8 Gd4 103.62(18) 6_565 2_655 ?
Gd4 O8 Gd2 122.694(10) 6_565 2 ?
Gd4 O8 Gd2 103.426(10) 2_655 2 ?
Gd4 O8 Gd2 103.426(10) 6_565 6_666 ?
Gd4 O8 Gd2 122.694(10) 2_655 6_666 ?
Gd2 O8 Gd2 102.70(17) 2 6_666 ?

loop_
_geom_bond_atom_site_label_1
_geom_bond_atom_site_label_2
_geom_bond_distance
_geom_bond_site_symmetry_2
_geom_bond_publ_flag
Gd1 O3 2.275(3) 8_556 ?
Gd1 O3 2.275(3) . ?
Gd1 O1 2.325(3) . ?
Gd1 O1 2.325(3) 8_556 ?
Gd1 O4 2.415(5) . ?
Gd1 O2 2.485(3) 8_556 ?
Gd1 O2 2.485(3) . ?
Gd1 Mo1 3.3886(5) . ?
Gd1 Mo1 3.3886(5) 8_556 ?
Gd1 Mo2 3.4724(6) 6_566 ?
Gd1 Gd2 3.5009(4) 6_666 ?
Gd1 Gd3 3.7299(3) . ?
Gd2 O3 2.283(3) 3_455 ?
Gd2 O3 2.283(3) 6_566 ?
Gd2 O8 2.306(3) 2_545 ?
Gd2 O8 2.306(3) 6_566 ?
Gd2 O5 2.362(4) . ?
Gd2 O1 2.405(3) 8_556 ?
Gd2 O1 2.405(3) . ?
Gd2 Mo1 3.3687(5) 8_556 ?
Gd2 Mo1 3.3687(5) . ?
Gd2 Gd1 3.5009(4) 6_566 ?
Gd2 Gd4 3.5960(3) 1_455 ?
Gd2 Gd4 3.5960(3) 1_456 ?
Gd3 O3 2.298(3) 6_565 ?
Gd3 O3 2.298(3) 3_455 ?
Gd3 O1 2.307(3) . ?
Gd3 O1 2.307(3) 8 ?
Gd3 O6 2.380(4) 6_565 ?
Gd3 O2 2.615(3) . ?
Gd3 O2 2.615(3) 8 ?
Gd3 Mo3 3.2401(6) 6_565 ?
Gd3 Gd4 3.4968(4) 1_455 ?
Gd3 Gd2 3.6251(3) 1_554 ?
Gd4 O3 2.264(3) 3 ?
Gd4 O3 2.264(3) 6_665 ?
Gd4 O8 2.275(3) 6_665 ?
Gd4 O8 2.275(3) 2_645 ?
Gd4 O7 2.322(4) 5_655 ?
Gd4 O2 2.684(3) 6_665 ?
Gd4 O2 2.684(3) 3 ?
Gd4 Mo3 3.2253(6) . ?
Gd4 Gd3 3.4968(4) 1_655 ?
Gd4 Gd4 3.5764(6) 5_755 ?
Gd4 Gd2 3.5960(3) 1_655 ?
Gd4 Gd2 3.5960(3) 1_654 ?
Mo1 O4 2.059(4) . ?
Mo1 O1 2.071(3) . ?
Mo1 O5 2.072(3) . ?
Mo1 O6 2.086(3) . ?
Mo1 O7 2.086(3) . ?
Mo1 Mo1 2.5891(7) 8_556 ?
Mo1 Mo2 2.7428(6) . ?
Mo1 Mo2 2.7802(6) 5_656 ?
Mo1 Mo3 2.8118(5) . ?
Mo1 Mo3 2.8196(5) 5_655 ?
Mo1 Mo1 3.1051(7) 8 ?
Mo2 O5 2.068(4) 5_656 ?
Mo2 O4 2.069(5) . ?
Mo2 O2 2.087(3) 6_666 ?
Mo2 O2 2.087(3) 3 ?
Mo2 Mo1 2.7428(6) 8_556 ?
Mo2 Mo1 2.7802(6) 4_655 ?
Mo2 Mo1 2.7802(6) 5_656 ?
Mo2 Mo3 2.85150(11) . ?
Mo2 Mo3 2.85150(11) 1_556 ?
Mo2 Mo2 2.9089(10) 5_656 ?
Mo2 Gd1 3.4724(6) 6_666 ?
Mo3 O6 2.030(4) . ?
Mo3 O7 2.054(4) 5_655 ?
Mo3 O2 2.131(3) 3 ?
Mo3 O2 2.131(3) 6_665 ?
Mo3 Mo3 2.5946(10) 5_655 ?
Mo3 Mo1 2.8118(5) 8 ?
Mo3 Mo1 2.8196(5) 5_655 ?
Mo3 Mo1 2.8196(5) 4_655 ?
Mo3 Mo2 2.85150(11) 1_554 ?
O2 Mo2 2.087(3) 6_566 ?
O2 Mo3 2.131(3) 6_565 ?
O2 Gd4 2.684(3) 6_565 ?
O3 Gd4 2.264(3) 6_565 ?
O3 Gd2 2.283(3) 6_666 ?
O3 Gd3 2.298(3) 6_665 ?
O4 Mo1 2.059(4) 8_556 ?
O5 Mo2 2.068(4) 5_656 ?
O5 Mo1 2.072(3) 8_556 ?
O6 Mo1 2.086(3) 8 ?
O6 Gd3 2.380(4) 6_665 ?
O7 Mo3 2.054(4) 5_655 ?
O7 Mo1 2.086(3) 8 ?
O7 Gd4 2.322(4) 5_655 ?
O8 Gd4 2.275(3) 6_565 ?
O8 Gd4 2.275(3) 2_655 ?
O8 Gd2 2.306(3) 2 ?
O8 Gd2 2.306(3) 6_666 ?
